data_4125552
loop_
_publ_author_name
'Deegan, Meaghan M.'
'Peters, Jonas C.'

_publ_section_title
;
 CO Reduction to CH3OSiMe3: Electrophile-Promoted Hydride Migration at a
 Single Fe Site.
;
_journal_issue 7
_journal_name_full 'Journal of the American Chemical Society'
_journal_page_first 2561
_journal_page_last 2564
_journal_paper_doi 10.1021/jacs.6b12444
_journal_volume 139
_journal_year 2017
_chemical_formula_moiety 'C41 H64.09 B Fe0.9 K O2 P2.7, 0.1(Fe P3)'
_chemical_formula_sum 'C41 H64.03 B Fe K O2 P3'
_chemical_formula_weight 787.61
_space_group_crystal_system monoclinic
_space_group_IT_number 14
_space_group_name_Hall '-P 2yn'
_space_group_name_H-M_alt 'P 1 21/n 1'
_symmetry_space_group_name_Hall '-P 2yn'
_symmetry_space_group_name_H-M 'P 1 21/n 1'
_atom_sites_solution_hydrogens mixed
_atom_sites_solution_primary direct
_audit_creation_date 2016-11-30
_audit_creation_method
;
Olex2 1.2
(compiled 2016.11.30 svn.r3356 for OlexSys, GUI svn.r5269)
;
_cell_angle_alpha 90
_cell_angle_beta 103.987(5)
_cell_angle_gamma 90
_cell_formula_units_Z 4
_cell_length_a 14.965(2)
_cell_length_b 19.074(3)
_cell_length_c 16.191(2)
_cell_measurement_reflns_used 9991
_cell_measurement_temperature 100(2)
_cell_measurement_theta_max 25.69
_cell_measurement_theta_min 2.38
_cell_volume 4484.6(11)
_computing_cell_refinement 'SAINT v8.34A (Bruker, 2013)'
_computing_data_reduction 'SAINT v8.34A (Bruker, 2013)'
_computing_molecular_graphics 'Olex2 (Dolomanov et al., 2009)'
_computing_publication_material 'Olex2 (Dolomanov et al., 2009)'
_computing_structure_refinement 'XL (Sheldrick, 2008)'
_computing_structure_solution 'XT (Sheldrick, 2015)'
_diffrn_ambient_temperature 99.97
_diffrn_measured_fraction_theta_full 0.999
_diffrn_measured_fraction_theta_max 0.997
_diffrn_measurement_device_type 'Bruker APEX-II CCD'
_diffrn_measurement_method '\f and \w scans'
_diffrn_radiation_type MoK\a
_diffrn_radiation_wavelength 0.71073
_diffrn_reflns_av_R_equivalents 0.0724
_diffrn_reflns_av_unetI/netI 0.0365
_diffrn_reflns_Laue_measured_fraction_full 0.999
_diffrn_reflns_Laue_measured_fraction_max 0.997
_diffrn_reflns_limit_h_max 17
_diffrn_reflns_limit_h_min -17
_diffrn_reflns_limit_k_max 22
_diffrn_reflns_limit_k_min -22
_diffrn_reflns_limit_l_max 18
_diffrn_reflns_limit_l_min -19
_diffrn_reflns_number 85220
_diffrn_reflns_point_group_measured_fraction_full 0.999
_diffrn_reflns_point_group_measured_fraction_max 0.997
_diffrn_reflns_theta_full 25.000
_diffrn_reflns_theta_max 25.138
_diffrn_reflns_theta_min 2.498
_diffrn_standards_number 0
_exptl_absorpt_coefficient_mu 0.567
_exptl_absorpt_correction_T_max 0.7454
_exptl_absorpt_correction_T_min 0.6519
_exptl_absorpt_correction_type multi-scan
_exptl_absorpt_process_details
'SADABS-2014/5 (Bruker,2014/5) was used for absorption correction. wR2(int) was 0.0778 before and 0.0612 after correction. The Ratio of minimum to maximum transmission is 0.8746. The \l/2 correction factor is 0.00150.'
_exptl_crystal_colour orange
_exptl_crystal_colour_primary orange
_exptl_crystal_density_diffrn 1.167
_exptl_crystal_description irregular
_exptl_crystal_F_000 1684
_exptl_crystal_size_max 0.268
_exptl_crystal_size_mid 0.208
_exptl_crystal_size_min 0.201
_refine_diff_density_max 2.398
_refine_diff_density_min -0.630
_refine_diff_density_rms 0.122
_refine_ls_extinction_method none
_refine_ls_goodness_of_fit_ref 1.043
_refine_ls_hydrogen_treatment mixed
_refine_ls_matrix_type full
_refine_ls_number_parameters 615
_refine_ls_number_reflns 7998
_refine_ls_number_restraints 239
_refine_ls_restrained_S_all 1.033
_refine_ls_R_factor_all 0.1263
_refine_ls_R_factor_gt 0.0920
_refine_ls_shift/su_max 0.000
_refine_ls_shift/su_mean 0.000
_refine_ls_structure_factor_coef Fsqd
_refine_ls_weighting_details 'w=1/[\s^2^(Fo^2^)+(0.1780P)^2^+14.7210P] where P=(Fo^2^+2Fc^2^)/3'
_refine_ls_weighting_scheme calc
_refine_ls_wR_factor_gt 0.2679
_refine_ls_wR_factor_ref 0.3062
_reflns_Friedel_coverage 0.000
_reflns_number_gt 5688
_reflns_number_total 7998
_reflns_threshold_expression 'I > 2\s(I)'
_cod_data_source_file ja6b12444_si_002.cif
_cod_data_source_block compound3
_cod_depositor_comments 'Adding full bibliography for 4125551--4125555.cif.'
_cod_database_code 4125552
_shelx_space_group_comment
;
The symmetry employed for this shelxl refinement is uniquely defined
by the following loop, which should always be used as a source of
symmetry information in preference to the above space-group names.
They are only intended as comments.
;
_olex2_refinement_description
;
1. Fixed Uiso
 At 1.2 times of:
  All B(H,H) groups, All C(H) groups, All C(H,H) groups
 At 1.5 times of:
  All C(H,H,H) groups
2. Restrained distances
 C41-O2 \\sim O2-C38
 with sigma of 0.02
 C40-C41 \\sim C39-C38
 with sigma of 0.02
 C41A-O2A \\sim O2A-C38A
 with sigma of 0.02
 C40A-C41A \\sim C39A-C38A
 with sigma of 0.02
 C40A-C41A \\sim C40-C41
 with sigma of 0.02
 C39-C38 \\sim C38A-C39A
 with sigma of 0.02
 C41-O2 \\sim O2A-C41A
 with sigma of 0.02
 C38A-O2A \\sim C38-O2
 with sigma of 0.02
 C40-C39 \\sim C40A-C39A
 with sigma of 0.02
 O2-C40 \\sim O2A-C40A
 with sigma of 0.02
 C38-C40 \\sim C38A-C40A
 with sigma of 0.02
 C39A-C41A \\sim C39-C41
 with sigma of 0.02
 C40-O2 \\sim C40A-O2A
 with sigma of 0.02
 C41-C38 \\sim C41A-C38A
 with sigma of 0.02
3. Rigid body (RIGU) restrains
 C7, C2, C6, C3, C5, C4, C4AA, C5AA, C7AA, C0AA, C2AA, C1AA
 with sigma for 1-2 distances of 0.004 and sigma for 1-3 distances of 0.004
 C008, C00I, C00P, C00R, C00S, C6AA, C9, C11, C12, C10, C13, C8
 with sigma for 1-2 distances of 0.004 and sigma for 1-3 distances of 0.004
 P6, Fe2, P4, P5
 with sigma for 1-2 distances of 0.004 and sigma for 1-3 distances of 0.004
 O2, C41, C38, C40, C39, O2A, C41A, C40A, C39A, C38A
 with sigma for 1-2 distances of 0.004 and sigma for 1-3 distances of 0.004
4. Others
 Sof(Fe2)=Sof(P6)=Sof(P5)=Sof(P4)=1-FVAR(1)
 Sof(Fe1)=Sof(P1)=Sof(P2)=Sof(P3)=FVAR(1)
 Sof(C4AA)=Sof(H4AA)=Sof(C5AA)=Sof(H5AA)=Sof(C7AA)=Sof(C0AA)=Sof(C2AA)=
 Sof(H2AA)=Sof(C1AA)=Sof(H1AA)=1-FVAR(2)
 Sof(C7)=Sof(C2)=Sof(C6)=Sof(H6)=Sof(H1A)=Sof(C3)=Sof(H3)=Sof(C5)=Sof(H5)=
 Sof(C4)=Sof(H4)=FVAR(2)
 Sof(C9)=Sof(C11)=Sof(H11)=Sof(C12)=Sof(H12)=Sof(C10)=Sof(H10)=Sof(C13)=
 Sof(H13)=Sof(C8)=1-FVAR(3)
 Sof(C008)=Sof(C00I)=Sof(H00I)=Sof(C00P)=Sof(H00P)=Sof(C00R)=Sof(H00R)=
 Sof(C00S)=Sof(H00S)=Sof(C6AA)=Sof(H1B)=FVAR(3)
 Sof(O2A)=Sof(C41A)=Sof(H41C)=Sof(H41D)=Sof(C40A)=Sof(H40C)=Sof(H40D)=
 Sof(C39A)=Sof(H39C)=Sof(H39D)=Sof(C38A)=Sof(H38C)=Sof(H38D)=1-FVAR(4)
 Sof(O2)=Sof(C41)=Sof(H41A)=Sof(H41B)=Sof(C38)=Sof(H38A)=Sof(H38B)=Sof(C40)=
 Sof(H40A)=Sof(H40B)=Sof(C39)=Sof(H39A)=Sof(H39B)=FVAR(4)
5.a Ternary CH refined with riding coordinates:
 C20(H20), C23(H23), B1(H1B), B1(H1A), C26(H26), C29(H29), C32(H32), C35(H35)
5.b Secondary CH2 refined with riding coordinates:
 C41(H41A,H41B), C38(H38A,H38B), C40(H40A,H40B), C39(H39A,H39B), C41A(H41C,
 H41D), C40A(H40C,H40D), C39A(H39C,H39D), C38A(H38C,H38D)
5.c Aromatic/amide H refined with riding coordinates:
 C00I(H00I), C00P(H00P), C00R(H00R), C00S(H00S), C18(H18), C17(H17), C16(H16),
 C15(H15), C6(H6), C3(H3), C5(H5), C4(H4), C4AA(H4AA), C5AA(H5AA), C2AA(H2AA),
 C1AA(H1AA), C11(H11), C12(H12), C10(H10), C13(H13)
5.d Fitted hexagon refined as free rotating group:
 C008(C00I,C00P,C00R,C00S,C6AA), C19(C18,C17,C16,C15,C14), C4AA(C5AA,C7AA,C0AA,
 C2AA,C1AA)
5.e Idealised Me refined as rotating group:
 C21(H21A,H21B,H21C), C25(H25A,H25B,H25C), C24(H24A,H24B,H24C), C22(H22A,H22B,
 H22C), C30(H30A,H30B,H30C), C34(H34A,H34B,H34C), C28(H28A,H28B,H28C), C37(H37A,
 H37B,H37C), C36(H36A,H36B,H36C), C33(H33A,H33B,H33C), C27(H27A,H27B,H27C),
 C31(H31A,H31B,H31C)
;
_shelx_shelxl_version_number 2014/7
_olex2_submission_special_instructions 'No special instructions were received'

loop_
_space_group_symop_operation_xyz
'x, y, z'
'-x+1/2, y+1/2, -z+1/2'
'-x, -y, -z'
'x-1/2, -y-1/2, z-1/2'

loop_
_atom_site_label
_atom_site_type_symbol
_atom_site_fract_x
_atom_site_fract_y
_atom_site_fract_z
_atom_site_U_iso_or_equiv
_atom_site_adp_type
_atom_site_occupancy
_atom_site_site_symmetry_order
_atom_site_calc_flag
_atom_site_refinement_flags_posn
_atom_site_refinement_flags_adp
_atom_site_refinement_flags_occupancy
_atom_site_disorder_assembly
_atom_site_disorder_group
Fe1 Fe 0.56939(6) 0.26555(4) 0.20304(6) 0.0353(3) Uani 0.900(3) 1 d . . P B .
K1 K 0.86343(11) 0.23938(9) 0.46928(10) 0.0635(5) Uani 1 1 d . . . . .
P1 P 0.5245(2) 0.37221(14) 0.16900(19) 0.0350(6) Uani 0.900(3) 1 d . . P . .
P2 P 0.57305(14) 0.15533(9) 0.17844(13) 0.0485(5) Uani 0.900(3) 1 d . . P . .
P3 P 0.38602(15) 0.34718(10) 0.35590(13) 0.0555(6) Uani 0.900(3) 1 d . . P . .
O1 O 0.7027(4) 0.2689(3) 0.3677(4) 0.0755(16) Uani 1 1 d . . . . .
O2 O 0.9244(10) 0.2579(7) 0.3310(7) 0.070(4) Uani 0.65(3) 1 d D U P A 1
C008 C 0.3876(16) 0.1694(12) 0.1220(17) 0.035(6) Uani 0.38(4) 1 d . U P B 2
C00I C 0.3080(15) 0.1472(12) 0.0643(17) 0.054(6) Uani 0.38(4) 1 d G U P B 2
H00I H 0.2540 0.1754 0.0540 0.064 Uiso 0.38(4) 1 calc R . P B 2
C00P C 0.3073(19) 0.0839(13) 0.0216(11) 0.051(6) Uani 0.38(4) 1 d G U P B 2
H00P H 0.2529 0.0688 -0.0178 0.061 Uiso 0.38(4) 1 calc R . P B 2
C00R C 0.386(2) 0.0428(11) 0.0366(16) 0.069(7) Uani 0.38(4) 1 d G U P B 2
H00R H 0.3859 -0.0005 0.0075 0.083 Uiso 0.38(4) 1 calc R . P B 2
C00S C 0.4659(17) 0.0649(12) 0.094(2) 0.070(8) Uani 0.38(4) 1 d G U P B 2
H00S H 0.5198 0.0368 0.1046 0.084 Uiso 0.38(4) 1 calc R . P B 2
C6AA C 0.4665(14) 0.1283(13) 0.1370(18) 0.057(9) Uani 0.38(4) 1 d G U P B 2
C7 C 0.3478(10) 0.3134(8) 0.1498(10) 0.035(2) Uani 0.71(5) 1 d . U P B 1
C19 C 0.3380(3) 0.2161(2) 0.2741(3) 0.0490(15) Uani 1 1 d . . . . .
C18 C 0.3002(4) 0.1492(2) 0.2697(3) 0.0618(18) Uani 1 1 d G . . . .
H18 H 0.3074 0.1178 0.2263 0.074 Uiso 1 1 calc R . . . .
C17 C 0.2519(4) 0.1284(2) 0.3288(4) 0.084(3) Uani 1 1 d G . . . .
H17 H 0.2261 0.0827 0.3258 0.101 Uiso 1 1 calc R . . . .
C16 C 0.2414(4) 0.1744(3) 0.3924(4) 0.101(3) Uani 1 1 d G . . . .
H16 H 0.2084 0.1602 0.4328 0.121 Uiso 1 1 calc R . . . .
C15 C 0.2792(4) 0.2413(3) 0.3968(3) 0.081(3) Uani 1 1 d G . . . .
H15 H 0.2720 0.2727 0.4402 0.097 Uiso 1 1 calc R . . . .
C14 C 0.3275(3) 0.26212(19) 0.3376(3) 0.0542(16) Uani 1 1 d G . . . .
C20 C 0.5671(5) 0.4160(3) 0.0827(4) 0.0510(15) Uani 1 1 d . . . . .
H20 H 0.5422 0.4649 0.0766 0.061 Uiso 1 1 calc R . . . .
C1 C 0.6436(4) 0.2691(3) 0.3041(5) 0.0546(17) Uani 1 1 d . . . . .
C23 C 0.5386(5) 0.4420(3) 0.2501(4) 0.0552(16) Uani 1 1 d . . . . .
H23 H 0.4952 0.4285 0.2857 0.066 Uiso 1 1 calc R . . . .
C9 C 0.4514(11) 0.1283(8) 0.1195(12) 0.041(3) Uani 0.62(4) 1 d . U P B 1
C2 C 0.3989(9) 0.3709(9) 0.1289(11) 0.036(3) Uani 0.71(5) 1 d . U P B 1
C6 C 0.2523(9) 0.3195(8) 0.1239(9) 0.044(3) Uani 0.71(5) 1 d . U P B 1
H6 H 0.2158 0.2839 0.1405 0.053 Uiso 0.71(5) 1 calc R . P B 1
C21 C 0.5358(5) 0.3804(4) -0.0025(4) 0.0602(18) Uani 1 1 d . . . . .
H21A H 0.5564 0.3314 0.0024 0.090 Uiso 1 1 calc GR . . . .
H21B H 0.5622 0.4046 -0.0445 0.090 Uiso 1 1 calc GR . . . .
H21C H 0.4684 0.3819 -0.0209 0.090 Uiso 1 1 calc GR . . . .
B1 B 0.3912(4) 0.2397(3) 0.1959(4) 0.0356(13) Uani 1 1 d . . . . .
H1B H 0.4573 0.2496 0.2235 0.043 Uiso 0.38(4) 1 calc R . P B 2
H1A H 0.4581 0.2473 0.2225 0.043 Uiso 0.71(5) 1 calc R . P B 1
C25 C 0.6316(6) 0.4440(4) 0.3122(5) 0.077(2) Uani 1 1 d . . . . .
H25A H 0.6486 0.3966 0.3339 0.115 Uiso 1 1 calc GR . . . .
H25B H 0.6290 0.4751 0.3597 0.115 Uiso 1 1 calc GR . . . .
H25C H 0.6777 0.4615 0.2834 0.115 Uiso 1 1 calc GR . . . .
C24 C 0.5100(7) 0.5167(4) 0.2209(6) 0.078(2) Uani 1 1 d . . . . .
H24A H 0.5501 0.5342 0.1857 0.117 Uiso 1 1 calc GR . . . .
H24B H 0.5157 0.5470 0.2707 0.117 Uiso 1 1 calc GR . . . .
H24C H 0.4460 0.5167 0.1875 0.117 Uiso 1 1 calc GR . . . .
C3 C 0.3525(9) 0.4257(8) 0.0784(13) 0.056(3) Uani 0.71(5) 1 d . U P B 1
H3 H 0.3874 0.4621 0.0612 0.067 Uiso 0.71(5) 1 calc R . P B 1
C22 C 0.6733(5) 0.4209(5) 0.1057(5) 0.074(2) Uani 1 1 d . . . . .
H22A H 0.6940 0.4482 0.1582 0.111 Uiso 1 1 calc GR . . . .
H22B H 0.6936 0.4440 0.0594 0.111 Uiso 1 1 calc GR . . . .
H22C H 0.6996 0.3737 0.1143 0.111 Uiso 1 1 calc GR . . . .
C30 C 0.5452(7) 0.1046(5) 0.3311(5) 0.083(3) Uani 1 1 d . . . . .
H30A H 0.5481 0.1538 0.3491 0.125 Uiso 1 1 calc GR . . . .
H30B H 0.5668 0.0745 0.3810 0.125 Uiso 1 1 calc GR . . . .
H30C H 0.4815 0.0924 0.3029 0.125 Uiso 1 1 calc GR . . . .
C26 C 0.6469(7) 0.1253(4) 0.1081(7) 0.091(3) Uani 1 1 d . . . . .
H26 H 0.6365 0.0736 0.1005 0.109 Uiso 1 1 calc R . . . .
C29 C 0.6073(6) 0.0938(4) 0.2683(5) 0.073(2) Uani 1 1 d . . . . .
H29 H 0.6716 0.1060 0.2992 0.087 Uiso 1 1 calc R . . . .
C5 C 0.2073(8) 0.3749(10) 0.0749(13) 0.061(4) Uani 0.71(5) 1 d . U P B 1
H5 H 0.1420 0.3754 0.0571 0.074 Uiso 0.71(5) 1 calc R . P B 1
C34 C 0.5199(7) 0.2809(6) 0.4793(6) 0.091(3) Uani 1 1 d . . . . .
H34A H 0.4906 0.2370 0.4556 0.136 Uiso 1 1 calc GR . . . .
H34B H 0.5505 0.2741 0.5394 0.136 Uiso 1 1 calc GR . . . .
H34C H 0.5655 0.2950 0.4480 0.136 Uiso 1 1 calc GR . . . .
C32 C 0.4488(7) 0.3365(5) 0.4713(6) 0.087(3) Uani 1 1 d . . . . .
H32 H 0.4032 0.3215 0.5040 0.104 Uiso 1 1 calc R . . . .
C28 C 0.6157(9) 0.1581(5) 0.0185(6) 0.102(4) Uani 1 1 d . . . . .
H28A H 0.5504 0.1479 -0.0052 0.153 Uiso 1 1 calc GR . . . .
H28B H 0.6521 0.1382 -0.0186 0.153 Uiso 1 1 calc GR . . . .
H28C H 0.6250 0.2089 0.0225 0.153 Uiso 1 1 calc GR . . . .
C4 C 0.2569(8) 0.4282(10) 0.0527(14) 0.061(4) Uani 0.71(5) 1 d . U P B 1
H4 H 0.2267 0.4666 0.0202 0.073 Uiso 0.71(5) 1 calc R . P B 1
C35 C 0.2934(8) 0.4103(5) 0.3652(7) 0.096(3) Uani 1 1 d . . . . .
H35 H 0.2863 0.4093 0.4250 0.115 Uiso 1 1 calc R . . . .
C41 C 1.0059(14) 0.2303(10) 0.3116(11) 0.092(6) Uani 0.65(3) 1 d D U P A 1
H41A H 1.0607 0.2543 0.3467 0.111 Uiso 0.65(3) 1 calc R . P A 1
H41B H 1.0113 0.1797 0.3254 0.111 Uiso 0.65(3) 1 calc R . P A 1
C37 C 0.2012(9) 0.3946(7) 0.3057(9) 0.140(5) Uani 1 1 d . . . . .
H37A H 0.2060 0.3993 0.2466 0.211 Uiso 1 1 calc GR . . . .
H37B H 0.1551 0.4276 0.3164 0.211 Uiso 1 1 calc GR . . . .
H37C H 0.1827 0.3466 0.3154 0.211 Uiso 1 1 calc GR . . . .
C36 C 0.3238(11) 0.4840(6) 0.3461(10) 0.149(6) Uani 1 1 d . . . . .
H36A H 0.3826 0.4953 0.3857 0.224 Uiso 1 1 calc GR . . . .
H36B H 0.2771 0.5181 0.3529 0.224 Uiso 1 1 calc GR . . . .
H36C H 0.3310 0.4857 0.2876 0.224 Uiso 1 1 calc GR . . . .
C33 C 0.4928(10) 0.4034(7) 0.5093(7) 0.120(4) Uani 1 1 d . . . . .
H33A H 0.5340 0.4209 0.4752 0.181 Uiso 1 1 calc GR . . . .
H33B H 0.5283 0.3947 0.5677 0.181 Uiso 1 1 calc GR . . . .
H33C H 0.4450 0.4384 0.5099 0.181 Uiso 1 1 calc GR . . . .
C38 C 0.8852(14) 0.3153(11) 0.2759(13) 0.110(7) Uani 0.65(3) 1 d D U P A 1
H38A H 0.8174 0.3108 0.2574 0.132 Uiso 0.65(3) 1 calc R . P A 1
H38B H 0.9006 0.3608 0.3053 0.132 Uiso 0.65(3) 1 calc R . P A 1
C27 C 0.7449(9) 0.1344(7) 0.1481(11) 0.141(6) Uani 1 1 d . . . . .
H27A H 0.7605 0.1843 0.1495 0.212 Uiso 1 1 calc GR . . . .
H27B H 0.7815 0.1089 0.1152 0.212 Uiso 1 1 calc GR . . . .
H27C H 0.7583 0.1160 0.2063 0.212 Uiso 1 1 calc GR . . . .
C40 C 1.0030(19) 0.2400(12) 0.2252(10) 0.118(7) Uani 0.65(3) 1 d D U P A 1
H40A H 0.9788 0.1982 0.1907 0.142 Uiso 0.65(3) 1 calc R . P A 1
H40B H 1.0639 0.2528 0.2159 0.142 Uiso 0.65(3) 1 calc R . P A 1
C39 C 0.926(2) 0.3099(18) 0.2055(16) 0.162(12) Uani 0.65(3) 1 d D U P A 1
H39A H 0.9583 0.3539 0.1988 0.195 Uiso 0.65(3) 1 calc R . P A 1
H39B H 0.8776 0.3015 0.1526 0.195 Uiso 0.65(3) 1 calc R . P A 1
C4AA C 0.215(2) 0.3536(15) 0.036(4) 0.074(12) Uani 0.29(5) 1 d . U P B 2
H4AA H 0.1509 0.3508 0.0104 0.089 Uiso 0.29(5) 1 calc R . P B 2
C5AA C 0.257(2) 0.3025(16) 0.094(4) 0.067(11) Uani 0.29(5) 1 d G U P B 2
H5AA H 0.2215 0.2648 0.1075 0.081 Uiso 0.29(5) 1 calc R . P B 2
C7AA C 0.351(2) 0.307(2) 0.132(3) 0.058(14) Uani 0.29(5) 1 d G U P B 2
C0AA C 0.402(2) 0.362(3) 0.112(3) 0.058(14) Uani 0.29(5) 1 d G U P B 2
C2AA C 0.360(3) 0.413(2) 0.054(3) 0.091(19) Uani 0.29(5) 1 d G U P B 2
H2AA H 0.3959 0.4504 0.0402 0.109 Uiso 0.29(5) 1 calc R . P B 2
C1AA C 0.267(3) 0.4087(15) 0.016(3) 0.069(11) Uani 0.29(5) 1 d G U P B 2
H1AA H 0.2381 0.4436 -0.0233 0.082 Uiso 0.29(5) 1 calc R . P B 2
C11 C 0.3446(18) 0.0578(9) 0.0190(10) 0.061(5) Uani 0.62(4) 1 d . U P B 1
H11 H 0.3329 0.0197 -0.0199 0.073 Uiso 0.62(4) 1 calc R . P B 1
C12 C 0.2701(15) 0.1024(9) 0.0278(8) 0.053(4) Uani 0.62(4) 1 d . U P B 1
H12 H 0.2088 0.0946 -0.0041 0.064 Uiso 0.62(4) 1 calc R . P B 1
C10 C 0.4324(15) 0.0697(7) 0.0663(11) 0.052(4) Uani 0.62(4) 1 d . U P B 1
H10 H 0.4804 0.0380 0.0630 0.063 Uiso 0.62(4) 1 calc R . P B 1
C13 C 0.2919(10) 0.1574(7) 0.0851(10) 0.040(3) Uani 0.62(4) 1 d . U P B 1
H13 H 0.2425 0.1869 0.0908 0.048 Uiso 0.62(4) 1 calc R . P B 1
C8 C 0.3815(11) 0.1743(10) 0.1366(14) 0.037(3) Uani 0.62(4) 1 d . U P B 1
C31 C 0.6059(8) 0.0159(5) 0.2474(8) 0.108(4) Uani 1 1 d . . . . .
H31A H 0.5440 0.0025 0.2152 0.162 Uiso 1 1 calc GR . . . .
H31B H 0.6225 -0.0112 0.3003 0.162 Uiso 1 1 calc GR . . . .
H31C H 0.6503 0.0063 0.2131 0.162 Uiso 1 1 calc GR . . . .
Fe2 Fe 0.5295(6) 0.2654(4) 0.2680(6) 0.041(3) Uani 0.100(3) 1 d . U P C 3
P6 P 0.4393(13) 0.3047(9) 0.3474(12) 0.055(5) Uani 0.100(3) 1 d . U P C 3
P5 P 0.5381(14) 0.1458(10) 0.2593(14) 0.065(5) Uani 0.100(3) 1 d . U P C 3
P4 P 0.5366(19) 0.3488(12) 0.1772(19) 0.033(5) Uani 0.100(3) 1 d . U P C 3
H H 0.523(5) 0.267(4) 0.107(5) 0.07(2) Uiso 1 1 d . . . . .
O2A O 0.951(4) 0.269(3) 0.346(2) 0.158(17) Uani 0.35(3) 1 d D U P A 2
C41A C 0.957(5) 0.2177(19) 0.284(2) 0.165(16) Uani 0.35(3) 1 d D U P A 2
H41C H 0.9039 0.1849 0.2760 0.198 Uiso 0.35(3) 1 calc R . P A 2
H41D H 1.0142 0.1904 0.3028 0.198 Uiso 0.35(3) 1 calc R . P A 2
C40A C 0.955(4) 0.252(2) 0.2050(19) 0.161(16) Uani 0.35(3) 1 d D U P A 2
H40C H 0.8946 0.2498 0.1640 0.193 Uiso 0.35(3) 1 calc R . P A 2
H40D H 1.0042 0.2350 0.1782 0.193 Uiso 0.35(3) 1 calc R . P A 2
C39A C 0.980(6) 0.336(2) 0.251(4) 0.26(3) Uani 0.35(3) 1 d D U P A 2
H39C H 1.0466 0.3413 0.2755 0.307 Uiso 0.35(3) 1 calc R . P A 2
H39D H 0.9585 0.3728 0.2082 0.307 Uiso 0.35(3) 1 calc R . P A 2
C38A C 0.931(6) 0.339(2) 0.316(4) 0.22(3) Uani 0.35(3) 1 d D U P A 2
H38C H 0.8640 0.3470 0.2928 0.263 Uiso 0.35(3) 1 calc R . P A 2
H38D H 0.9563 0.3745 0.3598 0.263 Uiso 0.35(3) 1 calc R . P A 2

loop_
_atom_site_aniso_label
_atom_site_aniso_U_11
_atom_site_aniso_U_22
_atom_site_aniso_U_33
_atom_site_aniso_U_23
_atom_site_aniso_U_13
_atom_site_aniso_U_12
Fe1 0.0384(5) 0.0275(5) 0.0421(6) 0.0049(3) 0.0140(4) 0.0055(3)
K1 0.0625(10) 0.0693(10) 0.0507(9) -0.0064(7) -0.0017(7) 0.0223(8)
P1 0.0405(13) 0.0247(14) 0.0382(11) 0.0019(10) 0.0062(9) 0.0008(11)
P2 0.0655(12) 0.0284(8) 0.0621(12) 0.0061(7) 0.0356(9) 0.0129(7)
P3 0.0692(13) 0.0489(11) 0.0591(12) -0.0107(9) 0.0361(10) 0.0051(9)
O1 0.057(3) 0.079(4) 0.077(4) 0.030(3) -0.009(3) 0.005(3)
O2 0.083(7) 0.080(7) 0.049(5) 0.008(5) 0.020(5) 0.017(6)
C008 0.070(10) 0.023(9) 0.015(9) -0.002(6) 0.017(6) -0.007(7)
C00I 0.080(10) 0.045(9) 0.034(11) -0.014(7) 0.012(8) -0.005(7)
C00P 0.064(12) 0.051(10) 0.042(9) -0.021(7) 0.022(9) -0.012(8)
C00R 0.067(12) 0.059(10) 0.081(14) -0.032(10) 0.018(10) -0.007(9)
C00S 0.074(12) 0.045(10) 0.087(17) -0.028(10) 0.009(9) -0.005(8)
C6AA 0.078(11) 0.031(10) 0.060(17) -0.009(9) 0.009(8) -0.002(7)
C7 0.046(4) 0.028(4) 0.032(5) -0.005(3) 0.010(4) 0.000(3)
C19 0.040(3) 0.051(4) 0.059(4) 0.003(3) 0.017(3) -0.002(3)
C18 0.062(4) 0.064(4) 0.060(4) 0.012(3) 0.016(3) -0.008(3)
C17 0.086(6) 0.079(6) 0.099(7) 0.009(5) 0.046(5) -0.023(5)
C16 0.096(7) 0.112(8) 0.121(8) 0.006(7) 0.077(6) -0.021(6)
C15 0.073(5) 0.093(6) 0.096(7) -0.003(5) 0.056(5) -0.001(5)
C14 0.049(4) 0.054(4) 0.066(4) -0.003(3) 0.027(3) 0.006(3)
C20 0.059(4) 0.043(3) 0.051(4) 0.009(3) 0.013(3) -0.003(3)
C1 0.044(4) 0.039(3) 0.079(5) 0.016(3) 0.012(4) 0.005(3)
C23 0.069(4) 0.035(3) 0.059(4) -0.004(3) 0.012(3) -0.005(3)
C9 0.065(6) 0.029(6) 0.034(6) 0.000(4) 0.024(5) -0.009(5)
C2 0.049(5) 0.025(4) 0.036(5) -0.003(4) 0.011(4) 0.003(3)
C6 0.048(4) 0.033(5) 0.050(6) -0.001(4) 0.009(4) 0.001(4)
C21 0.075(5) 0.053(4) 0.056(4) 0.011(3) 0.024(4) -0.005(3)
B1 0.035(3) 0.031(3) 0.040(3) 0.002(3) 0.007(3) -0.003(2)
C25 0.096(6) 0.046(4) 0.071(5) -0.007(4) -0.013(4) -0.002(4)
C24 0.102(6) 0.046(4) 0.081(5) -0.011(4) 0.013(5) 0.010(4)
C3 0.056(5) 0.038(5) 0.074(8) 0.016(5) 0.016(5) 0.004(4)
C22 0.062(5) 0.083(5) 0.078(5) 0.028(4) 0.017(4) -0.018(4)
C30 0.118(7) 0.068(5) 0.062(5) 0.024(4) 0.018(5) 0.023(5)
C26 0.107(7) 0.050(4) 0.141(9) -0.001(5) 0.083(7) 0.017(4)
C29 0.096(6) 0.045(4) 0.078(5) 0.018(4) 0.020(5) 0.023(4)
C5 0.052(5) 0.051(7) 0.077(9) 0.012(6) 0.006(5) 0.009(4)
C34 0.092(7) 0.106(7) 0.074(6) -0.025(5) 0.019(5) -0.001(6)
C32 0.110(7) 0.087(6) 0.069(5) -0.020(5) 0.031(5) -0.001(5)
C28 0.160(10) 0.077(6) 0.104(7) 0.011(5) 0.101(8) 0.019(6)
C4 0.059(5) 0.043(6) 0.076(9) 0.016(6) 0.010(5) 0.011(4)
C35 0.116(8) 0.092(7) 0.103(7) 0.007(5) 0.071(7) 0.044(6)
C41 0.112(9) 0.117(11) 0.055(7) 0.013(7) 0.035(7) 0.030(8)
C37 0.117(10) 0.136(11) 0.160(12) -0.022(9) 0.017(9) 0.079(9)
C36 0.220(16) 0.071(7) 0.200(14) 0.030(8) 0.136(13) 0.073(8)
C33 0.157(11) 0.110(9) 0.097(8) -0.040(7) 0.037(8) -0.019(8)
C38 0.127(12) 0.110(11) 0.097(10) 0.032(8) 0.035(9) 0.021(9)
C27 0.108(9) 0.109(9) 0.243(17) -0.009(10) 0.112(11) 0.026(7)
C40 0.142(15) 0.160(15) 0.060(8) 0.015(8) 0.040(8) 0.008(11)
C39 0.21(2) 0.177(19) 0.115(11) 0.057(12) 0.068(13) 0.053(17)
C4AA 0.059(12) 0.040(11) 0.10(2) -0.006(15) -0.030(12) 0.008(8)
C5AA 0.050(11) 0.033(11) 0.10(2) -0.011(14) -0.023(12) 0.006(8)
C7AA 0.048(11) 0.033(13) 0.08(3) -0.001(16) -0.014(13) 0.004(8)
C0AA 0.052(12) 0.038(16) 0.06(3) -0.001(17) -0.022(13) -0.001(10)
C2AA 0.074(13) 0.057(18) 0.11(3) 0.03(2) -0.040(14) -0.012(11)
C1AA 0.069(13) 0.039(11) 0.07(2) -0.012(13) -0.030(12) 0.005(9)
C11 0.081(9) 0.047(7) 0.060(7) -0.021(6) 0.028(6) -0.014(6)
C12 0.075(8) 0.043(6) 0.044(6) -0.015(5) 0.022(5) -0.018(6)
C10 0.077(9) 0.039(5) 0.049(7) -0.016(5) 0.030(6) -0.014(5)
C13 0.065(6) 0.034(5) 0.027(6) -0.005(4) 0.020(4) -0.013(4)
C8 0.058(6) 0.032(6) 0.027(7) -0.005(4) 0.020(4) -0.010(4)
C31 0.111(8) 0.065(6) 0.158(10) 0.020(6) 0.052(8) 0.024(5)
Fe2 0.049(5) 0.034(4) 0.046(5) -0.001(3) 0.021(4) 0.001(3)
P6 0.058(9) 0.049(9) 0.066(10) -0.019(7) 0.033(8) -0.004(7)
P5 0.064(11) 0.046(7) 0.077(12) -0.012(7) 0.001(9) 0.010(7)
P4 0.024(9) 0.027(11) 0.047(9) -0.003(8) 0.009(7) 0.005(8)
O2A 0.16(4) 0.18(3) 0.114(18) -0.002(16) 0.004(19) -0.03(2)
C41A 0.18(4) 0.19(3) 0.091(17) 0.014(15) -0.03(2) 0.02(2)
C40A 0.16(4) 0.19(3) 0.111(17) 0.034(16) -0.008(19) 0.09(3)
C39A 0.41(8) 0.20(3) 0.19(3) 0.004(18) 0.14(4) 0.00(3)
C38A 0.33(7) 0.19(3) 0.14(3) 0.020(18) 0.08(4) 0.02(2)

loop_
_atom_type_symbol
_atom_type_description
_atom_type_scat_dispersion_real
_atom_type_scat_dispersion_imag
_atom_type_scat_source
C C 0.0033 0.0016 'International Tables Vol C Tables 4.2.6.8 and 6.1.1.4'
H H 0.0000 0.0000 'International Tables Vol C Tables 4.2.6.8 and 6.1.1.4'
B B 0.0013 0.0007 'International Tables Vol C Tables 4.2.6.8 and 6.1.1.4'
Fe Fe 0.3463 0.8444 'International Tables Vol C Tables 4.2.6.8 and 6.1.1.4'
K K 0.2009 0.2494 'International Tables Vol C Tables 4.2.6.8 and 6.1.1.4'
O O 0.0106 0.0060 'International Tables Vol C Tables 4.2.6.8 and 6.1.1.4'
P P 0.1023 0.0942 'International Tables Vol C Tables 4.2.6.8 and 6.1.1.4'

loop_
_geom_angle_atom_site_label_1
_geom_angle_atom_site_label_2
_geom_angle_atom_site_label_3
_geom_angle
_geom_angle_site_symmetry_1
_geom_angle_site_symmetry_3
P1 Fe1 H 72(3) . .
P2 Fe1 P1 153.15(11) . .
P2 Fe1 H 81(3) . .
C1 Fe1 P1 106.8(2) . .
C1 Fe1 P2 100.0(2) . .
C1 Fe1 H 167(3) . .
O1 K1 O2 83.8(3) . .
O1 K1 C008 107.7(4) . 4_666
O1 K1 C2 125.6(3) . 4_666
O1 K1 C4AA 74.2(6) . 4_666
O1 K1 C5AA 86(2) . 4_666
O1 K1 C7AA 113(3) . 4_666
O1 K1 C0AA 127(3) . 4_666
O1 K1 C2AA 110.9(16) . 4_666
O1 K1 C13 81.0(3) . 4_666
O1 K1 C8 107.7(3) . 4_666
O1 K1 O2A 91.4(11) . .
O2 K1 C2 137.1(3) . 4_666
O2 K1 C13 132.3(4) . 4_666
O2 K1 C8 133.6(5) . 4_666
C008 K1 C4AA 89.9(9) 4_666 4_666
C008 K1 C2AA 101(3) 4_666 4_666
C5AA K1 C008 64.5(19) 4_666 4_666
C5AA K1 C4AA 25.5(18) 4_666 4_666
C5AA K1 C2AA 53(4) 4_666 4_666
C7AA K1 C008 55(3) 4_666 4_666
C7AA K1 C4AA 46(2) 4_666 4_666
C7AA K1 C5AA 28(2) 4_666 4_666
C7AA K1 C0AA 28(2) 4_666 4_666
C7AA K1 C2AA 46(4) 4_666 4_666
C0AA K1 C008 77(3) 4_666 4_666
C0AA K1 C4AA 53(3) 4_666 4_666
C0AA K1 C5AA 48(3) 4_666 4_666
C0AA K1 C2AA 26(2) 4_666 4_666
C2AA K1 C4AA 44(3) 4_666 4_666
C13 K1 C2 86.8(4) 4_666 4_666
C13 K1 C8 26.7(3) 4_666 4_666
C8 K1 C2 72.0(4) 4_666 4_666
O2A K1 C008 120.7(11) . 4_666
O2A K1 C4AA 149.2(13) . 4_666
O2A K1 C5AA 174.7(16) . 4_666
O2A K1 C7AA 155(3) . 4_666
O2A K1 C0AA 132(4) . 4_666
O2A K1 C2AA 124(4) . 4_666
C20 P1 Fe1 117.9(3) . .
C23 P1 Fe1 121.3(3) . .
C23 P1 C20 102.0(3) . .
C23 P1 C0AA 111(2) . .
C2 P1 Fe1 107.8(5) . .
C2 P1 C20 104.3(6) . .
C2 P1 C23 101.2(7) . .
C0AA P1 Fe1 103.5(14) . .
C0AA P1 C20 98.5(16) . .
C6AA P2 Fe1 108.4(8) . .
C6AA P2 C26 108.2(10) . .
C6AA P2 C29 100.2(12) . .
C9 P2 Fe1 107.1(5) . .
C26 P2 Fe1 117.5(3) . .
C26 P2 C9 104.3(6) . .
C29 P2 Fe1 119.5(3) . .
C29 P2 C9 105.8(7) . .
C29 P2 C26 101.2(4) . .
C14 P3 C32 99.7(4) . .
C14 P3 C35 104.4(4) . .
C35 P3 C32 101.0(5) . .
C1 O1 K1 157.5(6) . .
C41 O2 K1 128.7(8) . .
C41 O2 C38 112.5(11) . .
C38 O2 K1 117.0(9) . .
C00I C008 K1 73.0(8) . 4_565
C00I C008 C6AA 120.0 . .
C00I C008 B1 124.1(13) . .
C6AA C008 K1 113.8(12) . 4_565
C6AA C008 B1 114.8(14) . .
B1 C008 K1 95.5(11) . 4_565
K1 C00I H00I 80.0 4_565 .
C008 C00I K1 79.7(10) . 4_565
C008 C00I H00I 120.0 . .
C00P C00I K1 110.7(12) . 4_565
C00P C00I C008 120.0 . .
C00P C00I H00I 120.0 . .
C00I C00P H00P 120.0 . .
C00I C00P C00R 120.0 . .
C00R C00P H00P 120.0 . .
C00P C00R H00R 120.0 . .
C00P C00R C00S 120.0 . .
C00S C00R H00R 120.0 . .
C00R C00S H00S 120.0 . .
C6AA C00S C00R 120.0 . .
C6AA C00S H00S 120.0 . .
C008 C6AA P2 126.1(13) . .
C00S C6AA P2 111.3(13) . .
C00S C6AA C008 120.0 . .
C2 C7 K1 82.0(9) . 4_565
C2 C7 B1 126.0(10) . .
C6 C7 K1 92.7(10) . 4_565
C6 C7 C2 115.8(9) . .
C6 C7 B1 118.1(11) . .
B1 C7 K1 92.2(8) . 4_565
C18 C19 C14 120.0 . .
C18 C19 B1 117.4(3) . .
C14 C19 B1 122.5(3) . .
C19 C18 H18 120.0 . .
C19 C18 C17 120.0 . .
C17 C18 H18 120.0 . .
C18 C17 H17 120.0 . .
C16 C17 C18 120.0 . .
C16 C17 H17 120.0 . .
C17 C16 H16 120.0 . .
C17 C16 C15 120.0 . .
C15 C16 H16 120.0 . .
C16 C15 H15 120.0 . .
C14 C15 C16 120.0 . .
C14 C15 H15 120.0 . .
C19 C14 P3 122.9(3) . .
C15 C14 P3 116.7(3) . .
C15 C14 C19 120.0 . .
P1 C20 H20 107.7 . .
C21 C20 P1 113.3(5) . .
C21 C20 H20 107.7 . .
C21 C20 C22 108.8(6) . .
C22 C20 P1 111.3(5) . .
C22 C20 H20 107.7 . .
O1 C1 Fe1 171.4(7) . .
P1 C23 H23 104.2 . .
C25 C23 P1 115.0(5) . .
C25 C23 H23 104.2 . .
C25 C23 C24 109.1(6) . .
C24 C23 P1 118.4(5) . .
C24 C23 H23 104.2 . .
P2 C9 K1 107.7(7) . 4_565
C10 C9 K1 99.3(10) . 4_565
C10 C9 P2 123.4(11) . .
C10 C9 C8 123.7(13) . .
C8 C9 K1 62.0(9) . 4_565
C8 C9 P2 112.8(11) . .
P1 C2 K1 104.2(8) . 4_565
C7 C2 K1 72.5(8) . 4_565
C7 C2 P1 119.3(10) . .
C3 C2 K1 93.2(10) . 4_565
C3 C2 P1 121.1(10) . .
C3 C2 C7 119.6(8) . .
K1 C6 H6 112.2 4_565 .
C7 C6 K1 63.9(9) . 4_565
C7 C6 H6 118.2 . .
C5 C6 K1 94.8(8) . 4_565
C5 C6 C7 123.7(9) . .
C5 C6 H6 118.2 . .
K1 C21 H21A 65.4 4_565 .
K1 C21 H21B 130.2 4_565 .
K1 C21 H21C 44.5 4_565 .
C20 C21 K1 119.0(4) . 4_565
C20 C21 H21A 109.5 . .
C20 C21 H21B 109.5 . .
C20 C21 H21C 109.5 . .
H21A C21 H21B 109.5 . .
H21A C21 H21C 109.5 . .
H21B C21 H21C 109.5 . .
C008 B1 H1B 107.8 . .
C7 B1 C19 110.9(7) . .
C7 B1 H1A 108.4 . .
C19 B1 C008 110.7(11) . .
C19 B1 H1B 107.8 . .
C19 B1 H1A 108.4 . .
C7AA B1 C008 102(2) . .
C7AA B1 C19 120(2) . .
C7AA B1 H1B 107.8 . .
C8 B1 C7 115.8(11) . .
C8 B1 C19 104.7(9) . .
C8 B1 H1A 108.4 . .
C23 C25 H25A 109.5 . .
C23 C25 H25B 109.5 . .
C23 C25 H25C 109.5 . .
H25A C25 H25B 109.5 . .
H25A C25 H25C 109.5 . .
H25B C25 H25C 109.5 . .
C23 C24 H24A 109.5 . .
C23 C24 H24B 109.5 . .
C23 C24 H24C 109.5 . .
H24A C24 H24B 109.5 . .
H24A C24 H24C 109.5 . .
H24B C24 H24C 109.5 . .
C2 C3 H3 119.1 . .
C4 C3 C2 121.8(9) . .
C4 C3 H3 119.1 . .
C20 C22 H22A 109.5 . .
C20 C22 H22B 109.5 . .
C20 C22 H22C 109.5 . .
H22A C22 H22B 109.5 . .
H22A C22 H22C 109.5 . .
H22B C22 H22C 109.5 . .
H30A C30 H30B 109.5 . .
H30A C30 H30C 109.5 . .
H30B C30 H30C 109.5 . .
C29 C30 H30A 109.5 . .
C29 C30 H30B 109.5 . .
C29 C30 H30C 109.5 . .
P2 C26 H26 106.3 . .
C28 C26 P2 111.2(6) . .
C28 C26 H26 106.3 . .
C27 C26 P2 111.9(9) . .
C27 C26 H26 106.3 . .
C27 C26 C28 114.2(9) . .
P2 C29 H29 107.3 . .
C30 C29 P2 109.7(5) . .
C30 C29 H29 107.3 . .
C31 C29 P2 117.4(7) . .
C31 C29 C30 107.3(7) . .
C31 C29 H29 107.3 . .
C6 C5 H5 120.0 . .
C4 C5 C6 119.9(10) . .
C4 C5 H5 120.0 . .
H34A C34 H34B 109.5 . .
H34A C34 H34C 109.5 . .
H34B C34 H34C 109.5 . .
C32 C34 H34A 109.5 . .
C32 C34 H34B 109.5 . .
C32 C34 H34C 109.5 . .
P3 C32 H32 108.4 . .
C34 C32 P3 109.7(6) . .
C34 C32 H32 108.4 . .
C34 C32 C33 109.7(10) . .
C33 C32 P3 112.2(8) . .
C33 C32 H32 108.4 . .
C26 C28 H28A 109.5 . .
C26 C28 H28B 109.5 . .
C26 C28 H28C 109.5 . .
H28A C28 H28B 109.5 . .
H28A C28 H28C 109.5 . .
H28B C28 H28C 109.5 . .
C3 C4 H4 120.5 . .
C5 C4 C3 119.0(9) . .
C5 C4 H4 120.5 . .
P3 C35 H35 108.6 . .
C37 C35 P3 113.7(7) . .
C37 C35 H35 108.6 . .
C37 C35 C36 108.9(11) . .
C36 C35 P3 108.3(7) . .
C36 C35 H35 108.6 . .
O2 C41 H41A 109.6 . .
O2 C41 H41B 109.6 . .
H41A C41 H41B 108.1 . .
C40 C41 O2 110.4(14) . .
C40 C41 H41A 109.6 . .
C40 C41 H41B 109.6 . .
C35 C37 H37A 109.5 . .
C35 C37 H37B 109.5 . .
C35 C37 H37C 109.5 . .
H37A C37 H37B 109.5 . .
H37A C37 H37C 109.5 . .
H37B C37 H37C 109.5 . .
C35 C36 H36A 109.5 . .
C35 C36 H36B 109.5 . .
C35 C36 H36C 109.5 . .
H36A C36 H36B 109.5 . .
H36A C36 H36C 109.5 . .
H36B C36 H36C 109.5 . .
C32 C33 H33A 109.5 . .
C32 C33 H33B 109.5 . .
C32 C33 H33C 109.5 . .
H33A C33 H33B 109.5 . .
H33A C33 H33C 109.5 . .
H33B C33 H33C 109.5 . .
O2 C38 H38A 110.8 . .
O2 C38 H38B 110.8 . .
H38A C38 H38B 108.9 . .
C39 C38 O2 104.6(14) . .
C39 C38 H38A 110.8 . .
C39 C38 H38B 110.8 . .
C26 C27 H27A 109.5 . .
C26 C27 H27B 109.5 . .
C26 C27 H27C 109.5 . .
H27A C27 H27B 109.5 . .
H27A C27 H27C 109.5 . .
H27B C27 H27C 109.5 . .
C41 C40 H40A 112.1 . .
C41 C40 H40B 112.1 . .
C41 C40 C39 98.2(13) . .
H40A C40 H40B 109.8 . .
C39 C40 H40A 112.1 . .
C39 C40 H40B 112.1 . .
C38 C39 C40 107.6(14) . .
C38 C39 H39A 110.2 . .
C38 C39 H39B 110.2 . .
C40 C39 H39A 110.2 . .
C40 C39 H39B 110.2 . .
H39A C39 H39B 108.5 . .
K1 C4AA H4AA 121.7 4_565 .
C5AA C4AA K1 66.7(11) . 4_565
C5AA C4AA H4AA 120.0 . .
C5AA C4AA C1AA 120.0 . .
C1AA C4AA K1 82.5(10) . 4_565
C1AA C4AA H4AA 120.0 . .
K1 C5AA H5AA 112.1 4_565 .
C4AA C5AA K1 87.8(10) . 4_565
C4AA C5AA H5AA 120.0 . .
C4AA C5AA C7AA 120.0 . .
C7AA C5AA K1 70.3(12) . 4_565
C7AA C5AA H5AA 120.0 . .
B1 C7AA K1 104(3) . 4_565
C5AA C7AA K1 82.1(13) . 4_565
C5AA C7AA B1 114(2) . .
C0AA C7AA K1 81.4(12) . 4_565
C0AA C7AA B1 126(2) . .
C0AA C7AA C5AA 120.0 . .
P1 C0AA K1 117(3) . 4_565
C7AA C0AA K1 70.8(12) . 4_565
C7AA C0AA P1 120(2) . .
C7AA C0AA C2AA 120.0 . .
C2AA C0AA K1 87.7(10) . 4_565
C2AA C0AA P1 120(2) . .
K1 C2AA H2AA 121.2 4_565 .
C0AA C2AA K1 66.6(11) . 4_565
C0AA C2AA H2AA 120.0 . .
C0AA C2AA C1AA 120.0 . .
C1AA C2AA K1 83.0(11) . 4_565
C1AA C2AA H2AA 120.0 . .
K1 C1AA H1AA 126.1 4_565 .
C4AA C1AA K1 73.2(11) . 4_565
C4AA C1AA H1AA 120.0 . .
C2AA C1AA K1 72.6(11) . 4_565
C2AA C1AA C4AA 120.0 . .
C2AA C1AA H1AA 120.0 . .
C12 C11 H11 119.7 . .
C10 C11 H11 119.7 . .
C10 C11 C12 120.6(11) . .
C11 C12 H12 121.6 . .
C13 C12 C11 116.9(12) . .
C13 C12 H12 121.6 . .
C9 C10 H10 119.9 . .
C11 C10 C9 120.1(12) . .
C11 C10 H10 119.9 . .
K1 C13 H13 94.2 4_565 .
C12 C13 K1 97.8(8) . 4_565
C12 C13 H13 116.8 . .
C12 C13 C8 126.5(12) . .
C8 C13 K1 78.3(9) . 4_565
C8 C13 H13 116.8 . .
C9 C8 K1 93.9(11) . 4_565
C9 C8 B1 129.8(13) . .
B1 C8 K1 95.0(10) . 4_565
C13 C8 K1 75.0(9) . 4_565
C13 C8 C9 111.8(12) . .
C13 C8 B1 118.2(11) . .
C29 C31 H31A 109.5 . .
C29 C31 H31B 109.5 . .
C29 C31 H31C 109.5 . .
H31A C31 H31B 109.5 . .
H31A C31 H31C 109.5 . .
H31B C31 H31C 109.5 . .
P6 Fe2 P5 115.2(8) . .
P4 Fe2 P6 106.3(9) . .
P4 Fe2 P5 132.1(10) . .
C41A O2A K1 120(4) . .
C41A O2A C38A 116.6(18) . .
C38A O2A K1 110(3) . .
O2A C41A H41C 109.9 . .
O2A C41A H41D 109.9 . .
O2A C41A C40A 108.9(17) . .
H41C C41A H41D 108.3 . .
C40A C41A H41C 109.9 . .
C40A C41A H41D 109.9 . .
C41A C40A H40C 112.8 . .
C41A C40A H40D 112.8 . .
C41A C40A C39A 94.6(16) . .
H40C C40A H40D 110.3 . .
C39A C40A H40C 112.8 . .
C39A C40A H40D 112.8 . .
C40A C39A H39C 110.7 . .
C40A C39A H39D 110.7 . .
H39C C39A H39D 108.8 . .
C38A C39A C40A 105(2) . .
C38A C39A H39C 110.7 . .
C38A C39A H39D 110.7 . .
K1 C38A H38C 85.1 . .
K1 C38A H38D 89.4 . .
O2A C38A K1 47(2) . .
O2A C38A H38C 112.5 . .
O2A C38A H38D 112.5 . .
C39A C38A K1 143(3) . .
C39A C38A O2A 96(3) . .
C39A C38A H38C 112.5 . .
C39A C38A H38D 112.5 . .
H38C C38A H38D 110.0 . .

loop_
_geom_bond_atom_site_label_1
_geom_bond_atom_site_label_2
_geom_bond_distance
_geom_bond_site_symmetry_2
Fe1 P1 2.172(3) .
Fe1 P2 2.1428(18) .
Fe1 C1 1.742(8) .
Fe1 H 1.55(7) .
K1 O1 2.626(5) .
K1 O2 2.638(10) .
K1 C008 2.97(3) 4_666
K1 C2 3.27(2) 4_666
K1 C4AA 3.23(6) 4_666
K1 C5AA 3.0(2) 4_666
K1 C7AA 2.8(2) 4_666
K1 C0AA 3.0(2) 4_666
K1 C2AA 3.2(2) 4_666
K1 C13 3.084(15) 4_666
K1 C8 3.13(2) 4_666
K1 O2A 2.70(4) .
P1 C20 1.868(7) .
P1 C23 1.846(7) .
P1 C2 1.834(13) .
P1 C0AA 1.85(2) .
P2 C6AA 1.656(19) .
P2 C9 1.910(17) .
P2 C26 1.858(8) .
P2 C29 1.843(7) .
P3 C14 1.833(4) .
P3 C32 1.889(10) .
P3 C35 1.869(8) .
O1 C1 1.185(9) .
O2 C41 1.431(15) .
O2 C38 1.444(14) .
C008 K1 2.97(3) 4_565
C008 C00I 1.3900 .
C008 C6AA 1.3900 .
C008 B1 1.790(17) .
C00I K1 2.89(3) 4_565
C00I H00I 0.9500 .
C00I C00P 1.3900 .
C00P H00P 0.9500 .
C00P C00R 1.3900 .
C00R H00R 0.9500 .
C00R C00S 1.3900 .
C00S H00S 0.9500 .
C00S C6AA 1.3900 .
C7 K1 3.153(18) 4_565
C7 C2 1.424(12) .
C7 C6 1.394(13) .
C7 B1 1.649(14) .
C19 C18 1.3900 .
C19 C14 1.3900 .
C19 B1 1.710(7) .
C18 H18 0.9500 .
C18 C17 1.3900 .
C17 H17 0.9500 .
C17 C16 1.3900 .
C16 H16 0.9500 .
C16 C15 1.3900 .
C15 H15 0.9500 .
C15 C14 1.3900 .
C20 H20 1.0000 .
C20 C21 1.508(10) .
C20 C22 1.544(10) .
C23 H23 1.0000 .
C23 C25 1.508(10) .
C23 C24 1.530(10) .
C9 K1 3.53(2) 4_565
C9 C10 1.398(16) .
C9 C8 1.442(17) .
C2 K1 3.27(2) 4_565
C2 C3 1.404(12) .
C6 K1 3.508(16) 4_565
C6 H6 0.9500 .
C6 C5 1.393(13) .
C21 K1 3.392(7) 4_565
C21 H21A 0.9800 .
C21 H21B 0.9800 .
C21 H21C 0.9800 .
B1 H1B 1.0000 .
B1 H1A 1.0000 .
B1 C7AA 1.67(2) .
B1 C8 1.560(18) .
C25 H25A 0.9800 .
C25 H25B 0.9800 .
C25 H25C 0.9800 .
C24 H24A 0.9800 .
C24 H24B 0.9800 .
C24 H24C 0.9800 .
C3 H3 0.9500 .
C3 C4 1.392(14) .
C22 H22A 0.9800 .
C22 H22B 0.9800 .
C22 H22C 0.9800 .
C30 H30A 0.9800 .
C30 H30B 0.9800 .
C30 H30C 0.9800 .
C30 C29 1.547(12) .
C26 H26 1.0000 .
C26 C28 1.545(14) .
C26 C27 1.463(17) .
C29 H29 1.0000 .
C29 C31 1.523(12) .
C5 H5 0.9500 .
C5 C4 1.357(14) .
C34 H34A 0.9800 .
C34 H34B 0.9800 .
C34 H34C 0.9800 .
C34 C32 1.486(13) .
C32 H32 1.0000 .
C32 C33 1.498(14) .
C28 H28A 0.9800 .
C28 H28B 0.9800 .
C28 H28C 0.9800 .
C4 H4 0.9500 .
C35 H35 1.0000 .
C35 C37 1.509(17) .
C35 C36 1.531(16) .
C41 H41A 0.9900 .
C41 H41B 0.9900 .
C41 C40 1.400(16) .
C37 H37A 0.9800 .
C37 H37B 0.9800 .
C37 H37C 0.9800 .
C36 H36A 0.9800 .
C36 H36B 0.9800 .
C36 H36C 0.9800 .
C33 H33A 0.9800 .
C33 H33B 0.9800 .
C33 H33C 0.9800 .
C38 H38A 0.9900 .
C38 H38B 0.9900 .
C38 C39 1.418(18) .
C27 H27A 0.9800 .
C27 H27B 0.9800 .
C27 H27C 0.9800 .
C40 H40A 0.9900 .
C40 H40B 0.9900 .
C40 C39 1.74(3) .
C39 H39A 0.9900 .
C39 H39B 0.9900 .
C4AA K1 3.23(6) 4_565
C4AA H4AA 0.9500 .
C4AA C5AA 1.3900 .
C4AA C1AA 1.3900 .
C5AA K1 2.97(7) 4_565
C5AA H5AA 0.9500 .
C5AA C7AA 1.3900 .
C7AA K1 2.82(7) 4_565
C7AA C0AA 1.3900 .
C0AA K1 2.95(6) 4_565
C0AA C2AA 1.3900 .
C2AA K1 3.21(5) 4_565
C2AA H2AA 0.9500 .
C2AA C1AA 1.3900 .
C1AA K1 3.34(5) 4_565
C1AA H1AA 0.9500 .
C11 H11 0.9500 .
C11 C12 1.44(2) .
C11 C10 1.37(2) .
C12 H12 0.9500 .
C12 C13 1.386(14) .
C10 H10 0.9500 .
C13 K1 3.084(15) 4_565
C13 H13 0.9500 .
C13 C8 1.434(15) .
C8 K1 3.13(2) 4_565
C31 H31A 0.9800 .
C31 H31B 0.9800 .
C31 H31C 0.9800 .
Fe2 P6 2.208(18) .
Fe2 P5 2.29(2) .
Fe2 P4 2.19(3) .
O2A C41A 1.421(17) .
O2A C38A 1.425(18) .
C41A H41C 0.9900 .
C41A H41D 0.9900 .
C41A C40A 1.43(2) .
C40A H40C 0.9900 .
C40A H40D 0.9900 .
C40A C39A 1.76(3) .
C39A H39C 0.9900 .
C39A H39D 0.9900 .
C39A C38A 1.42(2) .
C38A H38C 0.9900 .
C38A H38D 0.9900 .
